data_7151800
loop_
_publ_author_name
'Giffin, Nick A.'
'Makramalla, Miller'
'Hendsbee, Arthur D.'
'Robertson, Katherine N.'
'Sherren, Cody'
'Pye, Cory C.'
'Masuda, Jason D.'
'Clyburne, Jason A. C.'

_publ_section_title
;
 Anhydrous TEMPO-H: reactions of a good hydrogen atom donor with
 low-valent carbon centres.
;
_journal_issue 10
_journal_name_full 'Organic &amp; biomolecular chemistry'
_journal_page_first 3672
_journal_page_last 3680
_journal_paper_doi 10.1039/c0ob00999g
_journal_volume 9
_journal_year 2011
_chemical_formula_moiety 'C29 H34 N O2 P'
_chemical_formula_sum 'C29 H34 N O2 P'
_chemical_formula_weight 459.54
_chemical_name_systematic
;
?
;
_space_group_IT_number 14
_symmetry_cell_setting monoclinic
_symmetry_Int_Tables_number 14
_symmetry_space_group_name_Hall '-P 2yn'
_symmetry_space_group_name_H-M 'P 1 21/n 1'
_atom_sites_solution_hydrogens geom
_atom_sites_solution_primary direct
_atom_sites_solution_secondary difmap
_audit_creation_method SHELXL-97
_cell_angle_alpha 90.00
_cell_angle_beta 93.6420(10)
_cell_angle_gamma 90.00
_cell_formula_units_Z 4
_cell_length_a 11.9030(13)
_cell_length_b 12.1631(13)
_cell_length_c 18.100(2)
_cell_measurement_reflns_used 6845
_cell_measurement_temperature 296(2)
_cell_measurement_theta_max 27.98
_cell_measurement_theta_min 2.26
_cell_volume 2615.2(5)
_computing_cell_refinement 'Bruker SAINT'
_computing_data_collection 'Bruker APEX2'
_computing_data_reduction 'Bruker SAINT'
_computing_structure_refinement 'SHELXL-97 (Sheldrick, 1997)'
_computing_structure_solution 'SHELXS-97 (Sheldrick, 1990)'
_diffrn_ambient_temperature 296(2)
_diffrn_measured_fraction_theta_full 0.998
_diffrn_measured_fraction_theta_max 0.937
_diffrn_measurement_device_type 'Bruker APEX-II CCD'
_diffrn_measurement_method '\f and \w scans'
_diffrn_radiation_monochromator graphite
_diffrn_radiation_source 'fine-focus sealed tube'
_diffrn_radiation_type MoK\a
_diffrn_radiation_wavelength 0.71073
_diffrn_reflns_av_R_equivalents 0.0492
_diffrn_reflns_av_sigmaI/netI 0.0500
_diffrn_reflns_limit_h_max 16
_diffrn_reflns_limit_h_min -15
_diffrn_reflns_limit_k_max 16
_diffrn_reflns_limit_k_min -16
_diffrn_reflns_limit_l_max 23
_diffrn_reflns_limit_l_min -22
_diffrn_reflns_number 20480
_diffrn_reflns_theta_full 28.69
_diffrn_reflns_theta_max 28.69
_diffrn_reflns_theta_min 2.02
_diffrn_standards_number 0
_exptl_absorpt_coefficient_mu 0.130
_exptl_absorpt_correction_T_max 0.7457
_exptl_absorpt_correction_T_min 0.6680
_exptl_absorpt_correction_type multi-scan
_exptl_absorpt_process_details 'SADABS; Bruker 2009'
_exptl_crystal_colour colourless
_exptl_crystal_density_diffrn 1.167
_exptl_crystal_density_method 'not measured'
_exptl_crystal_description rectangle
_exptl_crystal_F_000 984
_exptl_crystal_size_max 0.4021
_exptl_crystal_size_mid 0.3726
_exptl_crystal_size_min 0.2189
_refine_diff_density_max 0.448
_refine_diff_density_min -0.286
_refine_diff_density_rms 0.051
_refine_ls_extinction_method none
_refine_ls_goodness_of_fit_ref 1.020
_refine_ls_hydrogen_treatment mixed
_refine_ls_matrix_type full
_refine_ls_number_parameters 302
_refine_ls_number_reflns 6326
_refine_ls_number_restraints 0
_refine_ls_restrained_S_all 1.020
_refine_ls_R_factor_all 0.0591
_refine_ls_R_factor_gt 0.0419
_refine_ls_shift/su_max 0.000
_refine_ls_shift/su_mean 0.000
_refine_ls_structure_factor_coef Fsqd
_refine_ls_weighting_details 'calc w=1/[\s^2^(Fo^2^)+(0.0478P)^2^+1.1752P] where P=(Fo^2^+2Fc^2^)/3'
_refine_ls_weighting_scheme calc
_refine_ls_wR_factor_gt 0.1017
_refine_ls_wR_factor_ref 0.1133
_reflns_number_gt 4972
_reflns_number_total 6326
_reflns_threshold_expression >2sigma(I)
_cod_data_source_file c0ob00999g.txt
_cod_data_source_block Ph3PC(H)C(=O)ON(C5H6(CH3)4)
_cod_original_cell_volume 2615.1(5)
_cod_original_sg_symbol_H-M 'P 21/n'
_cod_database_code 7151800

loop_
_symmetry_equiv_pos_as_xyz
'x, y, z'
'-x+1/2, y+1/2, -z+1/2'
'-x, -y, -z'
'x-1/2, -y-1/2, z-1/2'

loop_
_atom_site_label
_atom_site_type_symbol
_atom_site_fract_x
_atom_site_fract_y
_atom_site_fract_z
_atom_site_U_iso_or_equiv
_atom_site_adp_type
_atom_site_occupancy
_atom_site_symmetry_multiplicity
_atom_site_calc_flag
_atom_site_refinement_flags
_atom_site_disorder_assembly
_atom_site_disorder_group
P1 P 0.76095(3) 0.21697(3) 0.085894(19) 0.01480(10) Uani 1 1 d . . .
N1 N 0.39892(10) 0.29952(10) 0.10052(6) 0.0173(2) Uani 1 1 d . . .
O1 O 0.46033(8) 0.25230(8) 0.16507(5) 0.0166(2) Uani 1 1 d . . .
O2 O 0.62504(8) 0.20487(8) 0.21578(5) 0.0194(2) Uani 1 1 d . . .
C1 C 0.81447(12) 0.08036(12) 0.10546(8) 0.0175(3) Uani 1 1 d . . .
C2 C 0.74981(13) 0.00679(12) 0.14367(8) 0.0221(3) Uani 1 1 d . . .
H2 H 0.6766 0.0252 0.1540 0.026 Uiso 1 1 calc R . .
C3 C 0.79430(14) -0.09393(13) 0.16642(9) 0.0251(3) Uani 1 1 d . . .
H3 H 0.7514 -0.1424 0.1927 0.030 Uiso 1 1 calc R . .
C4 C 0.90272(14) -0.12248(13) 0.14999(8) 0.0253(3) Uani 1 1 d . . .
H4 H 0.9331 -0.1893 0.1663 0.030 Uiso 1 1 calc R . .
C5 C 0.96598(13) -0.05149(13) 0.10916(9) 0.0259(3) Uani 1 1 d . . .
H5 H 1.0376 -0.0720 0.0967 0.031 Uiso 1 1 calc R . .
C6 C 0.92246(13) 0.04998(13) 0.08698(8) 0.0227(3) Uani 1 1 d . . .
H6 H 0.9650 0.0977 0.0599 0.027 Uiso 1 1 calc R . .
C7 C 0.80223(12) 0.25074(11) -0.00584(7) 0.0160(3) Uani 1 1 d . . .
C8 C 0.73848(12) 0.21096(13) -0.06762(8) 0.0217(3) Uani 1 1 d . . .
H8 H 0.6751 0.1681 -0.0614 0.026 Uiso 1 1 calc R . .
C9 C 0.77007(13) 0.23564(14) -0.13843(8) 0.0263(3) Uani 1 1 d . . .
H9 H 0.7275 0.2091 -0.1795 0.032 Uiso 1 1 calc R . .
C10 C 0.86458(13) 0.29957(13) -0.14832(8) 0.0239(3) Uani 1 1 d . . .
H10 H 0.8850 0.3162 -0.1958 0.029 Uiso 1 1 calc R . .
C11 C 0.92812(12) 0.33840(12) -0.08744(8) 0.0210(3) Uani 1 1 d . . .
H11 H 0.9916 0.3811 -0.0940 0.025 Uiso 1 1 calc R . .
C12 C 0.89774(12) 0.31402(12) -0.01617(8) 0.0186(3) Uani 1 1 d . . .
H12 H 0.9412 0.3400 0.0246 0.022 Uiso 1 1 calc R . .
C13 C 0.84120(12) 0.30757(12) 0.14844(8) 0.0196(3) Uani 1 1 d . . .
C14 C 0.92596(13) 0.27201(16) 0.19843(9) 0.0306(4) Uani 1 1 d . . .
H14 H 0.9431 0.1976 0.2025 0.037 Uiso 1 1 calc R . .
C15 C 0.98569(14) 0.34892(19) 0.24282(11) 0.0412(5) Uani 1 1 d . . .
H15 H 1.0428 0.3255 0.2766 0.049 Uiso 1 1 calc R . .
C16 C 0.96049(15) 0.45952(17) 0.23678(10) 0.0387(5) Uani 1 1 d . . .
H16 H 1.0020 0.5103 0.2657 0.046 Uiso 1 1 calc R . .
C17 C 0.87443(15) 0.49511(15) 0.18834(9) 0.0321(4) Uani 1 1 d . . .
H17 H 0.8565 0.5695 0.1853 0.039 Uiso 1 1 calc R . .
C18 C 0.81483(14) 0.41979(13) 0.14425(8) 0.0252(3) Uani 1 1 d . . .
H18 H 0.7566 0.4438 0.1115 0.030 Uiso 1 1 calc R . .
C19 C 0.61893(12) 0.23572(12) 0.08722(8) 0.0173(3) Uani 1 1 d . . .
H19 H 0.5765(15) 0.2583(15) 0.0425(10) 0.028(5) Uiso 1 1 d . . .
C20 C 0.57387(11) 0.23035(11) 0.15700(8) 0.0160(3) Uani 1 1 d . . .
C21 C 0.37304(12) 0.41562(12) 0.12057(8) 0.0191(3) Uani 1 1 d . . .
C22 C 0.30070(13) 0.46325(13) 0.05530(9) 0.0253(3) Uani 1 1 d . . .
H22A H 0.2775 0.5371 0.0677 0.030 Uiso 1 1 calc R . .
H22B H 0.3458 0.4683 0.0126 0.030 Uiso 1 1 calc R . .
C23 C 0.19673(14) 0.39445(15) 0.03509(9) 0.0303(4) Uani 1 1 d . . .
H23A H 0.1546 0.4267 -0.0071 0.036 Uiso 1 1 calc R . .
H23B H 0.1485 0.3927 0.0763 0.036 Uiso 1 1 calc R . .
C24 C 0.23278(14) 0.27829(15) 0.01642(9) 0.0289(4) Uani 1 1 d . . .
H24A H 0.2758 0.2807 -0.0273 0.035 Uiso 1 1 calc R . .
H24B H 0.1661 0.2342 0.0047 0.035 Uiso 1 1 calc R . .
C25 C 0.30425(13) 0.22244(13) 0.07972(8) 0.0226(3) Uani 1 1 d . . .
C26 C 0.48511(13) 0.47787(13) 0.12693(9) 0.0245(3) Uani 1 1 d . . .
H26A H 0.5297 0.4521 0.1695 0.037 Uiso 1 1 calc R . .
H26B H 0.4709 0.5551 0.1321 0.037 Uiso 1 1 calc R . .
H26C H 0.5249 0.4654 0.0832 0.037 Uiso 1 1 calc R . .
C27 C 0.31586(13) 0.43159(13) 0.19389(8) 0.0243(3) Uani 1 1 d . . .
H27A H 0.2391 0.4072 0.1879 0.037 Uiso 1 1 calc R . .
H27B H 0.3177 0.5080 0.2072 0.037 Uiso 1 1 calc R . .
H27C H 0.3552 0.3895 0.2322 0.037 Uiso 1 1 calc R . .
C28 C 0.35647(15) 0.11817(14) 0.04955(10) 0.0312(4) Uani 1 1 d . . .
H28A H 0.4033 0.1372 0.0102 0.047 Uiso 1 1 calc R . .
H28B H 0.2978 0.0695 0.0310 0.047 Uiso 1 1 calc R . .
H28C H 0.4011 0.0823 0.0885 0.047 Uiso 1 1 calc R . .
C29 C 0.23049(14) 0.18906(15) 0.14288(9) 0.0287(4) Uani 1 1 d . . .
H29A H 0.2778 0.1665 0.1851 0.043 Uiso 1 1 calc R . .
H29B H 0.1822 0.1293 0.1268 0.043 Uiso 1 1 calc R . .
H29C H 0.1854 0.2506 0.1561 0.043 Uiso 1 1 calc R . .

loop_
_atom_site_aniso_label
_atom_site_aniso_U_11
_atom_site_aniso_U_22
_atom_site_aniso_U_33
_atom_site_aniso_U_23
_atom_site_aniso_U_13
_atom_site_aniso_U_12
P1 0.01359(17) 0.01568(18) 0.01543(17) 0.00040(13) 0.00319(13) 0.00153(13)
N1 0.0143(6) 0.0208(6) 0.0165(6) 0.0033(5) -0.0009(4) 0.0022(5)
O1 0.0134(5) 0.0210(5) 0.0154(5) 0.0034(4) 0.0023(4) 0.0030(4)
O2 0.0194(5) 0.0205(5) 0.0182(5) 0.0006(4) 0.0004(4) 0.0044(4)
C1 0.0187(7) 0.0173(7) 0.0169(6) 0.0010(5) 0.0037(5) 0.0040(5)
C2 0.0230(8) 0.0203(7) 0.0240(7) 0.0009(6) 0.0095(6) 0.0044(6)
C3 0.0313(8) 0.0207(8) 0.0248(8) 0.0041(6) 0.0132(6) 0.0041(6)
C4 0.0328(9) 0.0195(7) 0.0244(8) 0.0034(6) 0.0073(7) 0.0102(6)
C5 0.0227(8) 0.0270(8) 0.0287(8) 0.0035(6) 0.0081(6) 0.0100(6)
C6 0.0214(7) 0.0221(7) 0.0252(8) 0.0037(6) 0.0066(6) 0.0037(6)
C7 0.0152(6) 0.0167(6) 0.0164(6) 0.0008(5) 0.0039(5) 0.0046(5)
C8 0.0162(7) 0.0270(8) 0.0222(7) -0.0026(6) 0.0032(6) -0.0001(6)
C9 0.0207(8) 0.0404(10) 0.0176(7) -0.0041(6) -0.0001(6) 0.0021(7)
C10 0.0230(8) 0.0318(9) 0.0177(7) 0.0045(6) 0.0062(6) 0.0081(6)
C11 0.0181(7) 0.0228(7) 0.0227(7) 0.0033(6) 0.0061(6) 0.0014(6)
C12 0.0169(7) 0.0205(7) 0.0183(7) -0.0002(5) 0.0016(5) 0.0019(5)
C13 0.0169(7) 0.0244(7) 0.0181(7) -0.0031(6) 0.0062(5) -0.0017(6)
C14 0.0192(8) 0.0425(10) 0.0299(8) -0.0101(7) -0.0002(6) 0.0073(7)
C15 0.0173(8) 0.0700(14) 0.0358(10) -0.0198(9) -0.0022(7) 0.0038(8)
C16 0.0254(9) 0.0549(12) 0.0376(10) -0.0250(9) 0.0162(8) -0.0184(8)
C17 0.0407(10) 0.0298(9) 0.0279(8) -0.0083(7) 0.0179(8) -0.0140(7)
C18 0.0320(8) 0.0244(8) 0.0199(7) -0.0013(6) 0.0079(6) -0.0044(7)
C19 0.0138(7) 0.0209(7) 0.0173(7) 0.0012(5) 0.0024(5) 0.0024(5)
C20 0.0150(7) 0.0127(6) 0.0205(7) -0.0005(5) 0.0024(5) 0.0017(5)
C21 0.0168(7) 0.0201(7) 0.0206(7) 0.0035(5) 0.0041(6) 0.0038(5)
C22 0.0219(8) 0.0280(8) 0.0263(8) 0.0081(6) 0.0029(6) 0.0066(6)
C23 0.0215(8) 0.0406(10) 0.0280(8) 0.0087(7) -0.0041(6) 0.0050(7)
C24 0.0225(8) 0.0400(10) 0.0236(8) 0.0000(7) -0.0041(6) -0.0017(7)
C25 0.0181(7) 0.0269(8) 0.0224(7) -0.0003(6) -0.0008(6) -0.0025(6)
C26 0.0225(8) 0.0194(7) 0.0320(8) 0.0022(6) 0.0050(6) 0.0000(6)
C27 0.0229(8) 0.0270(8) 0.0239(8) -0.0007(6) 0.0071(6) 0.0053(6)
C28 0.0293(9) 0.0282(9) 0.0356(9) -0.0081(7) -0.0011(7) -0.0043(7)
C29 0.0205(8) 0.0338(9) 0.0320(9) 0.0041(7) 0.0027(7) -0.0071(7)

loop_
_atom_type_symbol
_atom_type_description
_atom_type_scat_dispersion_real
_atom_type_scat_dispersion_imag
_atom_type_scat_source
C C 0.0033 0.0016 'International Tables Vol C Tables 4.2.6.8 and 6.1.1.4'
H H 0.0000 0.0000 'International Tables Vol C Tables 4.2.6.8 and 6.1.1.4'
N N 0.0061 0.0033 'International Tables Vol C Tables 4.2.6.8 and 6.1.1.4'
O O 0.0106 0.0060 'International Tables Vol C Tables 4.2.6.8 and 6.1.1.4'
P P 0.1023 0.0942 'International Tables Vol C Tables 4.2.6.8 and 6.1.1.4'

loop_
_geom_angle_atom_site_label_1
_geom_angle_atom_site_label_2
_geom_angle_atom_site_label_3
_geom_angle
_geom_angle_site_symmetry_1
_geom_angle_site_symmetry_3
_geom_angle_publ_flag
C19 P1 C1 117.21(7) . . ?
C19 P1 C7 108.03(7) . . ?
C1 P1 C7 106.02(6) . . ?
C19 P1 C13 113.19(7) . . ?
C1 P1 C13 105.79(7) . . ?
C7 P1 C13 105.83(7) . . ?
O1 N1 C21 106.17(10) . . ?
O1 N1 C25 106.65(10) . . ?
C21 N1 C25 119.32(11) . . ?
C20 O1 N1 115.58(9) . . ?
C2 C1 C6 119.63(13) . . ?
C2 C1 P1 119.30(10) . . ?
C6 C1 P1 120.94(11) . . ?
C3 C2 C1 120.17(13) . . ?
C3 C2 H2 119.9 . . ?
C1 C2 H2 119.9 . . ?
C2 C3 C4 120.03(14) . . ?
C2 C3 H3 120.0 . . ?
C4 C3 H3 120.0 . . ?
C3 C4 C5 120.11(14) . . ?
C3 C4 H4 119.9 . . ?
C5 C4 H4 119.9 . . ?
C6 C5 C4 120.11(14) . . ?
C6 C5 H5 119.9 . . ?
C4 C5 H5 119.9 . . ?
C5 C6 C1 119.85(14) . . ?
C5 C6 H6 120.1 . . ?
C1 C6 H6 120.1 . . ?
C12 C7 C8 119.31(12) . . ?
C12 C7 P1 121.30(11) . . ?
C8 C7 P1 119.38(11) . . ?
C9 C8 C7 119.85(14) . . ?
C9 C8 H8 120.1 . . ?
C7 C8 H8 120.1 . . ?
C10 C9 C8 120.55(15) . . ?
C10 C9 H9 119.7 . . ?
C8 C9 H9 119.7 . . ?
C11 C10 C9 119.75(13) . . ?
C11 C10 H10 120.1 . . ?
C9 C10 H10 120.1 . . ?
C10 C11 C12 120.34(14) . . ?
C10 C11 H11 119.8 . . ?
C12 C11 H11 119.8 . . ?
C11 C12 C7 120.20(14) . . ?
C11 C12 H12 119.9 . . ?
C7 C12 H12 119.9 . . ?
C14 C13 C18 119.48(15) . . ?
C14 C13 P1 123.64(12) . . ?
C18 C13 P1 116.87(12) . . ?
C13 C14 C15 119.39(17) . . ?
C13 C14 H14 120.3 . . ?
C15 C14 H14 120.3 . . ?
C16 C15 C14 120.42(18) . . ?
C16 C15 H15 119.8 . . ?
C14 C15 H15 119.8 . . ?
C17 C16 C15 120.42(17) . . ?
C17 C16 H16 119.8 . . ?
C15 C16 H16 119.8 . . ?
C16 C17 C18 119.61(17) . . ?
C16 C17 H17 120.2 . . ?
C18 C17 H17 120.2 . . ?
C17 C18 C13 120.65(16) . . ?
C17 C18 H18 119.7 . . ?
C13 C18 H18 119.7 . . ?
C20 C19 P1 116.19(11) . . ?
C20 C19 H19 123.8(11) . . ?
P1 C19 H19 119.5(10) . . ?
O2 C20 O1 112.77(11) . . ?
O2 C20 C19 126.32(13) . . ?
O1 C20 C19 120.89(13) . . ?
N1 C21 C22 106.53(12) . . ?
N1 C21 C26 107.05(11) . . ?
C22 C21 C26 108.38(12) . . ?
N1 C21 C27 115.91(12) . . ?
C22 C21 C27 111.04(12) . . ?
C26 C21 C27 107.64(13) . . ?
C23 C22 C21 112.78(13) . . ?
C23 C22 H22A 109.0 . . ?
C21 C22 H22A 109.0 . . ?
C23 C22 H22B 109.0 . . ?
C21 C22 H22B 109.0 . . ?
H22A C22 H22B 107.8 . . ?
C22 C23 C24 109.16(13) . . ?
C22 C23 H23A 109.8 . . ?
C24 C23 H23A 109.8 . . ?
C22 C23 H23B 109.8 . . ?
C24 C23 H23B 109.8 . . ?
H23A C23 H23B 108.3 . . ?
C23 C24 C25 113.24(13) . . ?
C23 C24 H24A 108.9 . . ?
C25 C24 H24A 108.9 . . ?
C23 C24 H24B 108.9 . . ?
C25 C24 H24B 108.9 . . ?
H24A C24 H24B 107.7 . . ?
N1 C25 C28 107.05(12) . . ?
N1 C25 C29 115.75(12) . . ?
C28 C25 C29 108.08(13) . . ?
N1 C25 C24 106.41(12) . . ?
C28 C25 C24 108.55(13) . . ?
C29 C25 C24 110.76(13) . . ?
C21 C26 H26A 109.5 . . ?
C21 C26 H26B 109.5 . . ?
H26A C26 H26B 109.5 . . ?
C21 C26 H26C 109.5 . . ?
H26A C26 H26C 109.5 . . ?
H26B C26 H26C 109.5 . . ?
C21 C27 H27A 109.5 . . ?
C21 C27 H27B 109.5 . . ?
H27A C27 H27B 109.5 . . ?
C21 C27 H27C 109.5 . . ?
H27A C27 H27C 109.5 . . ?
H27B C27 H27C 109.5 . . ?
C25 C28 H28A 109.5 . . ?
C25 C28 H28B 109.5 . . ?
H28A C28 H28B 109.5 . . ?
C25 C28 H28C 109.5 . . ?
H28A C28 H28C 109.5 . . ?
H28B C28 H28C 109.5 . . ?
C25 C29 H29A 109.5 . . ?
C25 C29 H29B 109.5 . . ?
H29A C29 H29B 109.5 . . ?
C25 C29 H29C 109.5 . . ?
H29A C29 H29C 109.5 . . ?
H29B C29 H29C 109.5 . . ?

loop_
_geom_bond_atom_site_label_1
_geom_bond_atom_site_label_2
_geom_bond_distance
_geom_bond_site_symmetry_2
_geom_bond_publ_flag
P1 C19 1.7075(14) . ?
P1 C1 1.8065(15) . ?
P1 C7 1.8085(14) . ?
P1 C13 1.8086(15) . ?
N1 O1 1.4562(15) . ?
N1 C21 1.4950(19) . ?
N1 C25 1.4955(19) . ?
O1 C20 1.3944(16) . ?
O2 C20 1.2315(17) . ?
C1 C2 1.392(2) . ?
C1 C6 1.3983(19) . ?
C2 C3 1.387(2) . ?
C2 H2 0.9300 . ?
C3 C4 1.387(2) . ?
C3 H3 0.9300 . ?
C4 C5 1.389(2) . ?
C4 H4 0.9300 . ?
C5 C6 1.388(2) . ?
C5 H5 0.9300 . ?
C6 H6 0.9300 . ?
C7 C12 1.395(2) . ?
C7 C8 1.397(2) . ?
C8 C9 1.391(2) . ?
C8 H8 0.9300 . ?
C9 C10 1.388(2) . ?
C9 H9 0.9300 . ?
C10 C11 1.380(2) . ?
C10 H10 0.9300 . ?
C11 C12 1.3936(19) . ?
C11 H11 0.9300 . ?
C12 H12 0.9300 . ?
C13 C14 1.381(2) . ?
C13 C18 1.401(2) . ?
C14 C15 1.398(3) . ?
C14 H14 0.9300 . ?
C15 C16 1.381(3) . ?
C15 H15 0.9300 . ?
C16 C17 1.375(3) . ?
C16 H16 0.9300 . ?
C17 C18 1.381(2) . ?
C17 H17 0.9300 . ?
C18 H18 0.9300 . ?
C19 C20 1.4046(19) . ?
C19 H19 0.966(18) . ?
C21 C22 1.531(2) . ?
C21 C26 1.532(2) . ?
C21 C27 1.5416(19) . ?
C22 C23 1.519(2) . ?
C22 H22A 0.9700 . ?
C22 H22B 0.9700 . ?
C23 C24 1.521(2) . ?
C23 H23A 0.9700 . ?
C23 H23B 0.9700 . ?
C24 C25 1.541(2) . ?
C24 H24A 0.9700 . ?
C24 H24B 0.9700 . ?
C25 C28 1.528(2) . ?
C25 C29 1.540(2) . ?
C26 H26A 0.9600 . ?
C26 H26B 0.9600 . ?
C26 H26C 0.9600 . ?
C27 H27A 0.9600 . ?
C27 H27B 0.9600 . ?
C27 H27C 0.9600 . ?
C28 H28A 0.9600 . ?
C28 H28B 0.9600 . ?
C28 H28C 0.9600 . ?
C29 H29A 0.9600 . ?
C29 H29B 0.9600 . ?
C29 H29C 0.9600 . ?

loop_
_geom_torsion_atom_site_label_1
_geom_torsion_atom_site_label_2
_geom_torsion_atom_site_label_3
_geom_torsion_atom_site_label_4
_geom_torsion
_geom_torsion_site_symmetry_1
_geom_torsion_site_symmetry_2
_geom_torsion_site_symmetry_3
_geom_torsion_site_symmetry_4
_geom_torsion_publ_flag
C21 N1 O1 C20 -110.41(12) . . . . ?
C25 N1 O1 C20 121.35(12) . . . . ?
C19 P1 C1 C2 -21.06(15) . . . . ?
C7 P1 C1 C2 -141.70(12) . . . . ?
C13 P1 C1 C2 106.21(13) . . . . ?
C19 P1 C1 C6 163.02(12) . . . . ?
C7 P1 C1 C6 42.37(14) . . . . ?
C13 P1 C1 C6 -69.72(13) . . . . ?
C6 C1 C2 C3 3.1(2) . . . . ?
P1 C1 C2 C3 -172.84(12) . . . . ?
C1 C2 C3 C4 -1.2(2) . . . . ?
C2 C3 C4 C5 -1.6(3) . . . . ?
C3 C4 C5 C6 2.3(3) . . . . ?
C4 C5 C6 C1 -0.4(2) . . . . ?
C2 C1 C6 C5 -2.4(2) . . . . ?
P1 C1 C6 C5 173.55(13) . . . . ?
C19 P1 C7 C12 135.87(12) . . . . ?
C1 P1 C7 C12 -97.71(12) . . . . ?
C13 P1 C7 C12 14.35(13) . . . . ?
C19 P1 C7 C8 -45.36(13) . . . . ?
C1 P1 C7 C8 81.06(13) . . . . ?
C13 P1 C7 C8 -166.88(11) . . . . ?
C12 C7 C8 C9 -0.6(2) . . . . ?
P1 C7 C8 C9 -179.44(12) . . . . ?
C7 C8 C9 C10 0.0(2) . . . . ?
C8 C9 C10 C11 0.4(2) . . . . ?
C9 C10 C11 C12 -0.2(2) . . . . ?
C10 C11 C12 C7 -0.5(2) . . . . ?
C8 C7 C12 C11 0.9(2) . . . . ?
P1 C7 C12 C11 179.64(11) . . . . ?
C19 P1 C13 C14 130.50(13) . . . . ?
C1 P1 C13 C14 0.86(14) . . . . ?
C7 P1 C13 C14 -111.37(13) . . . . ?
C19 P1 C13 C18 -50.10(13) . . . . ?
C1 P1 C13 C18 -179.75(11) . . . . ?
C7 P1 C13 C18 68.03(12) . . . . ?
C18 C13 C14 C15 -1.5(2) . . . . ?
P1 C13 C14 C15 177.93(12) . . . . ?
C13 C14 C15 C16 -0.1(3) . . . . ?
C14 C15 C16 C17 1.6(3) . . . . ?
C15 C16 C17 C18 -1.6(2) . . . . ?
C16 C17 C18 C13 0.0(2) . . . . ?
C14 C13 C18 C17 1.5(2) . . . . ?
P1 C13 C18 C17 -177.91(11) . . . . ?
C1 P1 C19 C20 70.16(13) . . . . ?
C7 P1 C19 C20 -170.26(11) . . . . ?
C13 P1 C19 C20 -53.42(13) . . . . ?
N1 O1 C20 O2 170.70(11) . . . . ?
N1 O1 C20 C19 -10.72(18) . . . . ?
P1 C19 C20 O2 -6.3(2) . . . . ?
P1 C19 C20 O1 175.35(10) . . . . ?
O1 N1 C21 C22 -175.75(10) . . . . ?
C25 N1 C21 C22 -55.42(15) . . . . ?
O1 N1 C21 C26 68.45(12) . . . . ?
C25 N1 C21 C26 -171.22(12) . . . . ?
O1 N1 C21 C27 -51.65(15) . . . . ?
C25 N1 C21 C27 68.68(17) . . . . ?
N1 C21 C22 C23 54.63(16) . . . . ?
C26 C21 C22 C23 169.53(13) . . . . ?
C27 C21 C22 C23 -72.43(17) . . . . ?
C21 C22 C23 C24 -58.12(17) . . . . ?
C22 C23 C24 C25 57.32(17) . . . . ?
O1 N1 C25 C28 -69.59(14) . . . . ?
C21 N1 C25 C28 170.33(12) . . . . ?
O1 N1 C25 C29 50.97(16) . . . . ?
C21 N1 C25 C29 -69.12(17) . . . . ?
O1 N1 C25 C24 174.49(10) . . . . ?
C21 N1 C25 C24 54.40(16) . . . . ?
C23 C24 C25 N1 -52.95(16) . . . . ?
C23 C24 C25 C28 -167.85(13) . . . . ?
C23 C24 C25 C29 73.64(17) . . . . ?

loop_
_cod_related_entry_id
_cod_related_entry_database
_cod_related_entry_code
1 ChemSpider 30653484
